data_2203609
loop_
_publ_author_name
'Bruce, Michael I.'
'Kramarczuk Kathy A.'
'Skelton, Brian W.'
'White, Allan H.'

_publ_section_title
;
 Diethyl <i>trans</i>-1,2-dicyanoethene-1,2-dicarboxylate at <i>ca</i>
 150K
;
_journal_issue 5
_journal_name_full 'Acta Crystallographica Section E'
_journal_page_first o716
_journal_page_last o717
_journal_paper_doi 10.1107/S1600536804007500
_journal_volume 60
_journal_year 2004
_chemical_formula_iupac 'C10 H10 N2 O4'
_chemical_formula_moiety 'C10 H10 N2 O4'
_chemical_formula_sum 'C10 H10 N2 O4'
_chemical_formula_weight 222.2
_space_group_IT_number 14
_symmetry_cell_setting monoclinic
_symmetry_space_group_name_Hall '-P 2ybc'
_symmetry_space_group_name_H-M 'P 1 21/c 1'
_atom_sites_solution_hydrogens difmap
_atom_sites_solution_primary direct
_atom_sites_solution_secondary difmap
_cell_angle_alpha 90.
_cell_angle_beta 111.161(8)
_cell_angle_gamma 90.
_cell_formula_units_Z 2
_cell_length_a 10.503(7)
_cell_length_b 4.436(3)
_cell_length_c 12.571(8)
_cell_measurement_reflns_used 1359
_cell_measurement_temperature 150(2)
_cell_measurement_theta_max 27.0
_cell_measurement_theta_min 2.8
_cell_volume 546.2(6)
_computing_cell_refinement 'SAINT (Siemens, 1995)'
_computing_data_collection 'SMART (Siemens, 1995)'
_computing_data_reduction SAINT
_computing_molecular_graphics Xtal3.5
_computing_publication_material 'Xtal3.5 CIFIO'
_computing_structure_refinement 'Xtal3.5 CRYLSQ'
_computing_structure_solution 'Xtal3.5 (Hall et al., 1995)'
_diffrn_ambient_temperature 150(2)
_diffrn_measured_fraction_theta_full 1.0
_diffrn_measured_fraction_theta_max .93
_diffrn_measurement_device_type
;
Bruker SMART CCD
;
_diffrn_measurement_method \w
_diffrn_radiation_monochromator graphite
_diffrn_radiation_source 'sealed tube'
_diffrn_radiation_type 'Mo K\a'
_diffrn_radiation_wavelength .71073
_diffrn_reflns_av_R_equivalents .043
_diffrn_reflns_av_sigmaI/netI .079
_diffrn_reflns_limit_h_max 13
_diffrn_reflns_limit_h_min -13
_diffrn_reflns_limit_k_max 5
_diffrn_reflns_limit_k_min -5
_diffrn_reflns_limit_l_max 15
_diffrn_reflns_limit_l_min -16
_diffrn_reflns_number 4840
_diffrn_reflns_theta_full 27.6
_diffrn_reflns_theta_max 28.5
_diffrn_reflns_theta_min 2.08
_diffrn_standards_decay_% 0
_diffrn_standards_number 0
_exptl_absorpt_coefficient_mu .106
_exptl_absorpt_correction_T_max .999
_exptl_absorpt_correction_T_min .814
_exptl_absorpt_correction_type multi-scan
_exptl_absorpt_process_details
;
(SADABS; Sheldrick, 1996)
;
_exptl_crystal_colour colourless
_exptl_crystal_density_diffrn 1.351
_exptl_crystal_density_method 'not measured'
_exptl_crystal_description lath
_exptl_crystal_F_000 232
_exptl_crystal_size_max .65
_exptl_crystal_size_mid .15
_exptl_crystal_size_min .03
_refine_diff_density_max .434
_refine_diff_density_min -.333
_refine_ls_extinction_method none
_refine_ls_goodness_of_fit_all 1.095
_refine_ls_goodness_of_fit_ref 1.095
_refine_ls_hydrogen_treatment refall
_refine_ls_matrix_type full
_refine_ls_number_constraints 0
_refine_ls_number_parameters 93
_refine_ls_number_reflns 1281
_refine_ls_number_restraints 1
_refine_ls_R_factor_all .085
_refine_ls_R_factor_gt .055
_refine_ls_shift/su_max .011
_refine_ls_shift/su_mean .001
_refine_ls_structure_factor_coef Fsqd
_refine_ls_weighting_details 'w = 1/[\s^2^(F^2^) + 1.2F^2^ +.0005F^4^]'
_refine_ls_weighting_scheme calc
_refine_ls_wR_factor_all .142
_refine_ls_wR_factor_ref .142
_reflns_number_gt 913
_reflns_number_total 1281
_reflns_threshold_expression I>2\s(I)'
_cod_data_source_file hg6030.cif
_cod_data_source_block I
_cod_original_sg_symbol_Hall -p_2ybc
_cod_original_sg_symbol_H-M 'P 21/c'
_cod_database_code 2203609
_cod_database_fobs_code 2203609

loop_
_symmetry_equiv_pos_as_xyz
+x,+y,+z
-x,1/2+y,1/2-z
-x,-y,-z
+x,1/2-y,1/2+z

loop_
_atom_site_label
_atom_site_fract_x
_atom_site_fract_y
_atom_site_fract_z
_atom_site_U_iso_or_equiv
_atom_site_adp_type
_atom_site_occupancy
C1 .0591(2) .5078(5) .49076(18) .0253(10) Uani 1.00000
C11 .1685(2) .7092(6) .5543(2) .0288(11) Uani 1.00000
N11 .2600(2) .8615(6) .5989(2) .0380(11) Uani 1.00000
C2 .0874(2) .3113(5) .40239(19) .0266(10) Uani 1.00000
O2 .00791(18) .1240(4) .34776(14) .0328(8) Uani 1.00000
O3 .20825(17) .3745(4) .39865(14) .0298(8) Uani 1.00000
C3 .2516(3) .1877(6) .3211(2) .0324(12) Uani 1.00000
C4 .3999(3) .2521(8) .3479(3) .0418(15) Uani 1.00000
H3a .189(3) .245(7) .242(2) .031(7) Uiso 1.00000
H3b .232(3) -.029(8) .333(2) .041(8) Uiso 1.00000
H4a .434(4) .132(9) .299(3) .065(11) Uiso 1.00000
H4b .457(3) .196(8) .424(3) .060(10) Uiso 1.00000
H4c .415(3) .470(9) .337(3) .054(10) Uiso 1.00000

loop_
_atom_site_aniso_label
_atom_site_aniso_U_11
_atom_site_aniso_U_22
_atom_site_aniso_U_33
_atom_site_aniso_U_12
_atom_site_aniso_U_13
_atom_site_aniso_U_23
C1 .0356(12) .0214(11) .0214(10) .0006(10) .0133(9) .0028(9)
C11 .0352(13) .0315(13) .0250(11) .0007(11) .0172(10) .0009(10)
N11 .0394(12) .0429(14) .0363(11) -.0055(11) .0192(10) -.0067(10)
C2 .0367(13) .0239(12) .0233(10) .0009(10) .0158(10) .0026(9)
O2 .0401(10) .0313(10) .0326(9) -.0056(8) .0198(8) -.0070(8)
O3 .0386(10) .0288(9) .0298(8) -.0006(7) .0218(8) -.0024(7)
C3 .0429(15) .0319(14) .0317(13) .0022(11) .0248(12) -.0029(11)
C4 .0446(16) .048(2) .0390(15) .0067(14) .0226(13) .0018(14)

loop_
_atom_type_symbol
_atom_type_scat_dispersion_real
_atom_type_scat_dispersion_imag
_atom_type_scat_source
C .002 .002 'Int Tables Vol IV Tables 2.2B and 2.3.1'
H 0 0 'Int Tables Vol IV Tables 2.2B and 2.3.1'
N .004 .003 'Int Tables Vol IV Tables 2.2B and 2.3.1'
O .008 .006 'Int Tables Vol IV Tables 2.2B and 2.3.1'

loop_
_geom_angle_atom_site_label_1
_geom_angle_atom_site_label_2
_geom_angle_atom_site_label_3
_geom_angle_site_symmetry_3
_geom_angle
_geom_angle_publ_flag
C11 C1 C2 . 115.5(2) yes
C11 C1 C1 '3 566' 122.3(2) yes
C2 C1 C1 '3 566' 122.2(2) yes
C1 C11 N11 . 174.6(3) ?
C1 C2 O2 . 122.3(3) ?
C1 C2 O3 . 110.4(2) ?
O2 C2 O3 . 127.3(3) ?
C2 O3 C3 . 115.88(19) yes
O3 C3 C4 . 106.8(2) yes
O3 C3 H3a . 105.1(18) ?
O3 C3 H3b . 108(2) ?
C4 C3 H3a . 115.5(18) ?
C4 C3 H3b . 113.4(17) ?
H3a C3 H3b . 107(2) ?
C3 C4 H4a . 110(2) ?
C3 C4 H4b . 113(2) ?
C3 C4 H4c . 111(2) ?
H4a C4 H4b . 105(3) ?
H4a C4 H4c . 109(3) ?
H4b C4 H4c . 109(3) ?

loop_
_geom_bond_atom_site_label_1
_geom_bond_atom_site_label_2
_geom_bond_site_symmetry_2
_geom_bond_distance
_geom_bond_publ_flag
C1 C11 . 1.447(3) yes
C1 C2 . 1.523(4) yes
C1 C1 '3 566' 1.344(4) yes
C11 N11 . 1.143(3) yes
C2 O2 . 1.202(3) yes
C2 O3 . 1.318(3) yes
O3 C3 . 1.471(4) ?
C3 C4 . 1.498(4) ?
C3 H3a . 1.00(2) ?
C3 H3b . 1.01(3) ?
C4 H4a . .98(4) ?
C4 H4b . .96(3) ?
C4 H4c . .99(4) ?
